data_1520744
loop_
_publ_author_name
'Uzelac, Marina'
'Hern\'an-G\'omez, Alberto'
'Armstrong, David R.'
'Kennedy, Alan R.'
'Hevia, Eva'

_publ_section_title
;
 Rational synthesis of normal, abnormal and anionic NHC--gallium alkyl
 complexes: structural, stability and isomerization insights
;
_journal_issue 10
_journal_name_full 'Chem. Sci.'
_journal_page_first 5719
_journal_paper_doi 10.1039/C5SC02086G
_journal_volume 6
_journal_year 2015
_chemical_formula_moiety 'C43 H77 Ga N2 O Si3'
_chemical_formula_sum 'C43 H77 Ga N2 O Si3'
_chemical_formula_weight 792.05
_chemical_name_systematic
;
 ?
;
_chemical_properties_physical 'Air-sensitive, Moisture-sensitive, Oxygen-sensitive'
_space_group_crystal_system triclinic
_space_group_IT_number 2
_space_group_name_Hall '-P 1'
_space_group_name_H-M_alt 'P -1'
_symmetry_space_group_name_Hall '-P 1'
_symmetry_space_group_name_H-M 'P -1'
_atom_sites_solution_hydrogens geom
_atom_sites_solution_primary direct
_audit_creation_method SHELXL-2013
_audit_update_record
;
2015-06-08 deposited with the CCDC.
2015-07-03 downloaded from the CCDC.
;
_cell_angle_alpha 69.483(4)
_cell_angle_beta 71.891(3)
_cell_angle_gamma 67.251(4)
_cell_formula_units_Z 2
_cell_length_a 11.3181(5)
_cell_length_b 13.8704(7)
_cell_length_c 17.8645(6)
_cell_measurement_reflns_used 11694
_cell_measurement_temperature 123(2)
_cell_measurement_theta_max 73.0577
_cell_measurement_theta_min 4.3223
_cell_volume 2371.9(2)
_computing_cell_refinement
;
CrysAlisPro, Agilent Technologies,
Version 1.171.34.46 (release 25-11-2010 CrysAlis171 .NET)
(compiled Nov 25 2010,17:55:46)
;
_computing_data_collection
;
CrysAlisPro, Agilent Technologies,
Version 1.171.34.46 (release 25-11-2010 CrysAlis171 .NET)
(compiled Nov 25 2010,17:55:46)
;
_computing_data_reduction
;
CrysAlisPro, Agilent Technologies,
Version 1.171.34.46 (release 25-11-2010 CrysAlis171 .NET)
(compiled Nov 25 2010,17:55:46)
;
_computing_publication_material SHELXL-2013
_computing_structure_refinement 'SHELXL-2013 (Sheldrick, 2013)'
_computing_structure_solution SHELXS
_diffrn_ambient_temperature 123(2)
_diffrn_measured_fraction_theta_full 0.998
_diffrn_measured_fraction_theta_max 0.983
_diffrn_measurement_device_type 'Oxford Diffraction Gemini S'
_diffrn_measurement_method 'omega scans'
_diffrn_radiation_type CuK\a
_diffrn_radiation_wavelength 1.5418
_diffrn_reflns_av_R_equivalents 0.0304
_diffrn_reflns_av_unetI/netI 0.0319
_diffrn_reflns_laue_measured_fraction_full 0.998
_diffrn_reflns_laue_measured_fraction_max 0.983
_diffrn_reflns_limit_h_max 14
_diffrn_reflns_limit_h_min -13
_diffrn_reflns_limit_k_max 17
_diffrn_reflns_limit_k_min -12
_diffrn_reflns_limit_l_max 22
_diffrn_reflns_limit_l_min -22
_diffrn_reflns_number 26816
_diffrn_reflns_point_group_measured_fraction_full 0.998
_diffrn_reflns_point_group_measured_fraction_max 0.983
_diffrn_reflns_theta_full 70.000
_diffrn_reflns_theta_max 73.209
_diffrn_reflns_theta_min 4.326
_exptl_absorpt_coefficient_mu 1.743
_exptl_absorpt_correction_T_max 1.00000
_exptl_absorpt_correction_T_min 0.14096
_exptl_absorpt_correction_type multi-scan
_exptl_absorpt_process_details
;
CrysAlisPro, Agilent Technologies,
Version 1.171.34.46 (release 25-11-2010 CrysAlis171 .NET)
(compiled Nov 25 2010,17:55:46)
Empirical absorption correction using spherical harmonics,
 implemented in SCALE3 ABSPACK scaling algorithm.
;
_exptl_crystal_colour yellow
_exptl_crystal_density_diffrn 1.109
_exptl_crystal_description lath
_exptl_crystal_F_000 860
_exptl_crystal_size_max 0.4
_exptl_crystal_size_mid 0.2
_exptl_crystal_size_min 0.1
_refine_diff_density_max 0.472
_refine_diff_density_min -0.255
_refine_diff_density_rms 0.053
_refine_ls_extinction_method none
_refine_ls_goodness_of_fit_ref 1.015
_refine_ls_hydrogen_treatment mixed
_refine_ls_matrix_type full
_refine_ls_number_parameters 468
_refine_ls_number_reflns 9334
_refine_ls_number_restraints 0
_refine_ls_restrained_S_all 1.015
_refine_ls_R_factor_all 0.0399
_refine_ls_R_factor_gt 0.0351
_refine_ls_shift/su_max 0.002
_refine_ls_shift/su_mean 0.000
_refine_ls_structure_factor_coef Fsqd
_refine_ls_weighting_details 'w=1/[\s^2^(Fo^2^)+(0.0486P)^2^+1.1525P] where P=(Fo^2^+2Fc^2^)/3'
_refine_ls_weighting_scheme calc
_refine_ls_wR_factor_gt 0.0907
_refine_ls_wR_factor_ref 0.0945
_reflns_Friedel_coverage 0.000
_reflns_number_gt 8334
_reflns_number_total 9334
_reflns_threshold_expression 'I > 2\s(I)'
_cod_data_source_file c5sc02086g1.cif
_cod_data_source_block mu165ark
_cod_depositor_comments 'Adding full bibliography for 1520741--1520746.cif.'
_cod_database_code 1520744
_shelx_space_group_comment
;
The symmetry employed for this shelxl refinement is uniquely defined
by the following loop, which should always be used as a source of
symmetry information in preference to the above space-group names.
They are only intended as comments.
;
_shelxl_version_number 2013-3

loop_
_space_group_symop_operation_xyz
'x, y, z'
'-x, -y, -z'

loop_
_atom_site_label
_atom_site_type_symbol
_atom_site_fract_x
_atom_site_fract_y
_atom_site_fract_z
_atom_site_U_iso_or_equiv
_atom_site_adp_type
_atom_site_occupancy
_atom_site_site_symmetry_order
_atom_site_calc_flag
_atom_site_refinement_flags_posn
_atom_site_refinement_flags_adp
Ga1 Ga 0.39974(2) 0.58830(2) 0.23571(2) 0.01890(7) Uani 1 1 d . .
Si1 Si 0.29247(5) 0.47136(4) 0.14661(3) 0.02522(11) Uani 1 1 d . .
Si2 Si 0.36651(5) 0.41386(4) 0.41908(3) 0.02522(11) Uani 1 1 d . .
Si3 Si 0.67523(5) 0.65942(4) 0.13807(3) 0.02489(11) Uani 1 1 d . .
O1 O 0.95662(15) 0.12131(12) 0.24087(9) 0.0390(3) Uani 1 1 d . .
N1 N 0.26441(13) 0.84502(11) 0.35115(8) 0.0192(3) Uani 1 1 d . .
N2 N 0.20686(13) 0.81959(11) 0.25737(8) 0.0175(3) Uani 1 1 d . .
C1 C 0.17989(16) 0.88858(14) 0.30168(10) 0.0199(3) Uani 1 1 d . .
H1 H 0.1126 0.9563 0.2984 0.024 Uiso 1 1 calc R U
C2 C 0.31295(16) 0.72673(13) 0.27775(9) 0.0179(3) Uani 1 1 d . .
C3 C 0.34652(16) 0.74596(13) 0.33693(10) 0.0195(3) Uani 1 1 d . .
H3 H 0.4158 0.6986 0.3644 0.023 Uiso 1 1 calc R U
C6 C 0.27550(16) 0.89024(14) 0.40982(10) 0.0221(3) Uani 1 1 d . .
C7 C 0.35117(17) 0.96019(15) 0.38123(11) 0.0255(4) Uani 1 1 d . .
C8 C 0.37113(19) 0.99447(16) 0.43968(13) 0.0326(4) Uani 1 1 d . .
H8 H 0.4213 1.0424 0.4230 0.039 Uiso 1 1 calc R U
C9 C 0.3189(2) 0.95962(17) 0.52149(13) 0.0357(5) Uani 1 1 d . .
H9 H 0.3357 0.9825 0.5604 0.043 Uiso 1 1 calc R U
C10 C 0.24267(19) 0.89205(16) 0.54764(11) 0.0317(4) Uani 1 1 d . .
H10 H 0.2063 0.8702 0.6041 0.038 Uiso 1 1 calc R U
C11 C 0.21853(17) 0.85544(15) 0.49183(11) 0.0251(4) Uani 1 1 d . .
C12 C 0.40516(18) 1.00069(16) 0.29094(12) 0.0287(4) Uani 1 1 d . .
H12 H 0.4034 0.9511 0.2622 0.034 Uiso 1 1 calc R U
C13 C 0.3169(2) 1.11364(17) 0.25687(14) 0.0410(5) Uani 1 1 d . .
H13A H 0.2278 1.1115 0.2662 0.061 Uiso 1 1 calc R U
H13B H 0.3499 1.1381 0.1981 0.061 Uiso 1 1 calc R U
H13C H 0.3161 1.1639 0.2843 0.061 Uiso 1 1 calc R U
C14 C 0.5469(2) 0.9996(2) 0.27359(16) 0.0514(6) Uani 1 1 d . .
H14A H 0.5506 1.0512 0.2981 0.077 Uiso 1 1 calc R U
H14B H 0.5793 1.0203 0.2145 0.077 Uiso 1 1 calc R U
H14C H 0.6013 0.9267 0.2971 0.077 Uiso 1 1 calc R U
C15 C 0.13393(18) 0.78167(15) 0.52176(11) 0.0278(4) Uani 1 1 d . .
H15 H 0.1301 0.7628 0.4736 0.033 Uiso 1 1 calc R U
C16 C 0.1915(2) 0.67630(18) 0.58291(13) 0.0401(5) Uani 1 1 d . .
H16A H 0.2770 0.6359 0.5561 0.060 Uiso 1 1 calc R U
H16B H 0.1325 0.6323 0.6029 0.060 Uiso 1 1 calc R U
H16C H 0.2019 0.6932 0.6289 0.060 Uiso 1 1 calc R U
C17 C -0.0064(2) 0.84033(19) 0.56008(13) 0.0391(5) Uani 1 1 d . .
H17A H -0.0047 0.8608 0.6069 0.059 Uiso 1 1 calc R U
H17B H -0.0599 0.7920 0.5783 0.059 Uiso 1 1 calc R U
H17C H -0.0439 0.9055 0.5194 0.059 Uiso 1 1 calc R U
C18 C 0.12520(15) 0.83549(13) 0.20256(10) 0.0182(3) Uani 1 1 d . .
C19 C 0.16786(17) 0.87279(14) 0.11844(10) 0.0216(3) Uani 1 1 d . .
C20 C 0.08706(18) 0.88480(15) 0.06848(11) 0.0276(4) Uani 1 1 d . .
H20 H 0.1125 0.9098 0.0110 0.033 Uiso 1 1 calc R U
C21 C -0.02962(19) 0.86088(16) 0.10129(11) 0.0305(4) Uani 1 1 d . .
H21 H -0.0836 0.8704 0.0662 0.037 Uiso 1 1 calc R U
C22 C -0.06802(17) 0.82327(15) 0.18460(11) 0.0265(4) Uani 1 1 d . .
H22 H -0.1483 0.8071 0.2062 0.032 Uiso 1 1 calc R U
C23 C 0.00965(16) 0.80865(13) 0.23752(10) 0.0206(3) Uani 1 1 d . .
C24 C 0.29462(18) 0.90070(15) 0.08363(10) 0.0265(4) Uani 1 1 d . .
H24 H 0.3579 0.8495 0.1194 0.032 Uiso 1 1 calc R U
C25 C 0.3571(2) 0.88805(18) -0.00312(11) 0.0359(5) Uani 1 1 d . .
H25A H 0.3629 0.8166 -0.0051 0.054 Uiso 1 1 calc R U
H25B H 0.4450 0.8949 -0.0187 0.054 Uiso 1 1 calc R U
H25C H 0.3033 0.9445 -0.0411 0.054 Uiso 1 1 calc R U
C26 C 0.2729(2) 1.01546(17) 0.08636(12) 0.0353(4) Uani 1 1 d . .
H26A H 0.2133 1.0679 0.0503 0.053 Uiso 1 1 calc R U
H26B H 0.3568 1.0301 0.0682 0.053 Uiso 1 1 calc R U
H26C H 0.2345 1.0219 0.1424 0.053 Uiso 1 1 calc R U
C27 C -0.03032(17) 0.76329(15) 0.32882(10) 0.0263(4) Uani 1 1 d . .
H27 H 0.0504 0.7312 0.3522 0.032 Uiso 1 1 calc R U
C28 C -0.0908(2) 0.67343(18) 0.34923(13) 0.0383(5) Uani 1 1 d . .
H28A H -0.1757 0.7045 0.3330 0.057 Uiso 1 1 calc R U
H28B H -0.1028 0.6393 0.4081 0.057 Uiso 1 1 calc R U
H28C H -0.0325 0.6190 0.3197 0.057 Uiso 1 1 calc R U
C29 C -0.12509(19) 0.85278(18) 0.37005(12) 0.0361(5) Uani 1 1 d . .
H29A H -0.0843 0.9086 0.3587 0.054 Uiso 1 1 calc R U
H29B H -0.1457 0.8216 0.4291 0.054 Uiso 1 1 calc R U
H29C H -0.2058 0.8853 0.3487 0.054 Uiso 1 1 calc R U
C30 C 0.25540(17) 0.55685(15) 0.21521(11) 0.0246(4) Uani 1 1 d . .
H30A H 0.2090 0.5227 0.2689 0.030 Uiso 1 1 calc R U
H30B H 0.1926 0.6274 0.1936 0.030 Uiso 1 1 calc R U
C31 C 0.4491(2) 0.35610(16) 0.15608(14) 0.0369(5) Uani 1 1 d . .
H31A H 0.5221 0.3850 0.1415 0.055 Uiso 1 1 calc R U
H31B H 0.4639 0.3125 0.1192 0.055 Uiso 1 1 calc R U
H31C H 0.4429 0.3107 0.2124 0.055 Uiso 1 1 calc R U
C32 C 0.3059(3) 0.5565(2) 0.03884(12) 0.0447(5) Uani 1 1 d . .
H32A H 0.2228 0.6144 0.0325 0.067 Uiso 1 1 calc R U
H32B H 0.3262 0.5114 0.0021 0.067 Uiso 1 1 calc R U
H32C H 0.3759 0.5885 0.0254 0.067 Uiso 1 1 calc R U
C33 C 0.1576(2) 0.41121(19) 0.17023(15) 0.0426(5) Uani 1 1 d . .
H33A H 0.1471 0.3682 0.2272 0.064 Uiso 1 1 calc R U
H33B H 0.1798 0.3646 0.1342 0.064 Uiso 1 1 calc R U
H33C H 0.0756 0.4695 0.1615 0.064 Uiso 1 1 calc R U
C34 C 0.47661(17) 0.47581(14) 0.33114(10) 0.0247(4) Uani 1 1 d . .
H34A H 0.5472 0.4166 0.3099 0.030 Uiso 1 1 calc R U
H34B H 0.5181 0.5097 0.3519 0.030 Uiso 1 1 calc R U
C35 C 0.4366(2) 0.35321(19) 0.51429(12) 0.0390(5) Uani 1 1 d . .
H35A H 0.5171 0.2932 0.5061 0.059 Uiso 1 1 calc R U
H35B H 0.3729 0.3261 0.5603 0.059 Uiso 1 1 calc R U
H35C H 0.4562 0.4087 0.5261 0.059 Uiso 1 1 calc R U
C36 C 0.3398(3) 0.30201(19) 0.39835(15) 0.0478(6) Uani 1 1 d . .
H36A H 0.2918 0.3319 0.3539 0.072 Uiso 1 1 calc R U
H36B H 0.2890 0.2655 0.4476 0.072 Uiso 1 1 calc R U
H36C H 0.4245 0.2498 0.3826 0.072 Uiso 1 1 calc R U
C37 C 0.2043(2) 0.51659(17) 0.44423(12) 0.0373(5) Uani 1 1 d . .
H37A H 0.2181 0.5779 0.4517 0.056 Uiso 1 1 calc R U
H37B H 0.1522 0.4833 0.4947 0.056 Uiso 1 1 calc R U
H37C H 0.1577 0.5422 0.3995 0.056 Uiso 1 1 calc R U
C38 C 0.54328(17) 0.61286(15) 0.13669(10) 0.0236(3) Uani 1 1 d . .
H38A H 0.5864 0.5438 0.1208 0.028 Uiso 1 1 calc R U
H38B H 0.4996 0.6660 0.0918 0.028 Uiso 1 1 calc R U
C39 C 0.7558(2) 0.57606(18) 0.22716(14) 0.0409(5) Uani 1 1 d . .
H39A H 0.6935 0.5880 0.2778 0.061 Uiso 1 1 calc R U
H39B H 0.8318 0.5973 0.2217 0.061 Uiso 1 1 calc R U
H39C H 0.7843 0.4992 0.2287 0.061 Uiso 1 1 calc R U
C40 C 0.8076(2) 0.6527(2) 0.04325(14) 0.0469(6) Uani 1 1 d . .
H40A H 0.8434 0.5784 0.0377 0.070 Uiso 1 1 calc R U
H40B H 0.8775 0.6746 0.0473 0.070 Uiso 1 1 calc R U
H40C H 0.7708 0.7016 -0.0046 0.070 Uiso 1 1 calc R U
C41 C 0.61371(19) 0.80427(16) 0.14245(13) 0.0331(4) Uani 1 1 d . .
H41A H 0.5745 0.8507 0.0950 0.050 Uiso 1 1 calc R U
H41B H 0.6868 0.8259 0.1420 0.050 Uiso 1 1 calc R U
H41C H 0.5477 0.8118 0.1926 0.050 Uiso 1 1 calc R U
C42 C 0.8654(3) 0.1113(2) 0.20548(17) 0.0512(6) Uani 1 1 d . .
H42A H 0.7827 0.1102 0.2458 0.061 Uiso 1 1 calc R U
H42B H 0.9022 0.0433 0.1881 0.061 Uiso 1 1 calc R U
C43 C 0.8410(3) 0.2066(2) 0.13379(17) 0.0560(7) Uani 1 1 d . .
H43A H 0.7505 0.2289 0.1258 0.067 Uiso 1 1 calc R U
H43B H 0.9033 0.1910 0.0833 0.067 Uiso 1 1 calc R U
C44 C 0.8626(3) 0.29175(19) 0.15736(17) 0.0544(6) Uani 1 1 d . .
H44A H 0.8870 0.3478 0.1087 0.065 Uiso 1 1 calc R U
H44B H 0.7838 0.3269 0.1937 0.065 Uiso 1 1 calc R U
C45 C 0.9737(2) 0.22630(17) 0.20122(13) 0.0384(5) Uani 1 1 d . .
H45A H 1.0586 0.2200 0.1621 0.046 Uiso 1 1 calc R U
H45B H 0.9713 0.2608 0.2419 0.046 Uiso 1 1 calc R U

loop_
_atom_site_aniso_label
_atom_site_aniso_U_11
_atom_site_aniso_U_22
_atom_site_aniso_U_33
_atom_site_aniso_U_23
_atom_site_aniso_U_13
_atom_site_aniso_U_12
Ga1 0.02038(11) 0.01913(11) 0.01772(11) -0.00533(8) -0.00286(8) -0.00708(8)
Si1 0.0283(2) 0.0256(2) 0.0258(2) -0.01022(19) -0.00307(19) -0.0114(2)
Si2 0.0253(2) 0.0224(2) 0.0216(2) -0.00011(18) -0.00445(18) -0.00615(19)
Si3 0.0223(2) 0.0278(3) 0.0258(2) -0.00915(19) -0.00036(18) -0.0107(2)
O1 0.0434(8) 0.0315(8) 0.0430(8) 0.0010(6) -0.0215(7) -0.0123(7)
N1 0.0191(7) 0.0199(7) 0.0190(6) -0.0058(5) -0.0051(5) -0.0047(6)
N2 0.0176(6) 0.0185(7) 0.0168(6) -0.0039(5) -0.0039(5) -0.0065(5)
C1 0.0185(8) 0.0199(8) 0.0213(8) -0.0051(6) -0.0048(6) -0.0056(6)
C2 0.0188(8) 0.0168(8) 0.0168(7) -0.0025(6) -0.0026(6) -0.0066(6)
C3 0.0189(8) 0.0185(8) 0.0197(7) -0.0039(6) -0.0058(6) -0.0037(6)
C6 0.0213(8) 0.0213(8) 0.0247(8) -0.0114(7) -0.0099(6) 0.0013(7)
C7 0.0208(8) 0.0236(9) 0.0333(9) -0.0125(7) -0.0103(7) 0.0001(7)
C8 0.0273(9) 0.0326(10) 0.0453(11) -0.0207(9) -0.0123(8) -0.0040(8)
C9 0.0330(10) 0.0406(11) 0.0414(11) -0.0262(9) -0.0174(9) 0.0016(9)
C10 0.0301(10) 0.0368(11) 0.0265(9) -0.0167(8) -0.0092(7) 0.0016(8)
C11 0.0223(8) 0.0246(9) 0.0250(8) -0.0104(7) -0.0089(7) 0.0028(7)
C12 0.0269(9) 0.0296(10) 0.0346(10) -0.0116(8) -0.0055(7) -0.0115(8)
C13 0.0499(13) 0.0298(11) 0.0419(11) -0.0054(9) -0.0092(10) -0.0147(10)
C14 0.0324(12) 0.0793(19) 0.0533(14) -0.0260(13) -0.0008(10) -0.0272(12)
C15 0.0277(9) 0.0296(10) 0.0218(8) -0.0072(7) -0.0054(7) -0.0038(8)
C16 0.0381(11) 0.0358(11) 0.0360(11) -0.0012(9) -0.0091(9) -0.0067(9)
C17 0.0285(10) 0.0444(12) 0.0386(11) -0.0135(9) -0.0041(8) -0.0050(9)
C18 0.0182(8) 0.0160(7) 0.0206(7) -0.0040(6) -0.0090(6) -0.0024(6)
C19 0.0220(8) 0.0201(8) 0.0213(8) -0.0031(6) -0.0062(6) -0.0059(7)
C20 0.0314(9) 0.0320(10) 0.0196(8) -0.0022(7) -0.0085(7) -0.0114(8)
C21 0.0311(10) 0.0361(10) 0.0297(9) -0.0060(8) -0.0158(8) -0.0109(8)
C22 0.0214(8) 0.0295(9) 0.0317(9) -0.0050(7) -0.0095(7) -0.0105(7)
C23 0.0191(8) 0.0182(8) 0.0226(8) -0.0040(6) -0.0057(6) -0.0042(6)
C24 0.0253(9) 0.0321(10) 0.0201(8) -0.0005(7) -0.0057(7) -0.0118(8)
C25 0.0322(10) 0.0477(12) 0.0232(9) -0.0036(8) -0.0012(8) -0.0162(9)
C26 0.0412(11) 0.0384(11) 0.0304(10) -0.0010(8) -0.0066(8) -0.0242(10)
C27 0.0196(8) 0.0320(10) 0.0232(8) -0.0016(7) -0.0037(7) -0.0093(7)
C28 0.0310(10) 0.0390(12) 0.0388(11) 0.0030(9) -0.0037(8) -0.0190(9)
C29 0.0290(10) 0.0492(13) 0.0274(9) -0.0130(9) 0.0006(8) -0.0115(9)
C30 0.0233(8) 0.0279(9) 0.0280(8) -0.0130(7) -0.0024(7) -0.0106(7)
C31 0.0345(11) 0.0276(10) 0.0453(11) -0.0134(9) 0.0006(9) -0.0097(9)
C32 0.0602(15) 0.0489(13) 0.0254(10) -0.0081(9) -0.0078(9) -0.0198(12)
C33 0.0408(12) 0.0465(13) 0.0560(13) -0.0238(11) -0.0054(10) -0.0238(11)
C34 0.0231(8) 0.0231(9) 0.0229(8) -0.0022(7) -0.0053(7) -0.0049(7)
C35 0.0298(10) 0.0461(12) 0.0257(9) 0.0027(9) -0.0066(8) -0.0059(9)
C36 0.0668(16) 0.0376(12) 0.0446(12) -0.0047(10) -0.0071(11) -0.0308(12)
C37 0.0297(10) 0.0359(11) 0.0287(9) 0.0010(8) -0.0018(8) -0.0037(9)
C38 0.0253(9) 0.0283(9) 0.0202(8) -0.0083(7) -0.0005(6) -0.0129(7)
C39 0.0364(11) 0.0393(12) 0.0494(12) -0.0022(10) -0.0186(10) -0.0149(10)
C40 0.0397(12) 0.0605(15) 0.0461(13) -0.0270(11) 0.0159(10) -0.0292(11)
C41 0.0298(10) 0.0310(10) 0.0436(11) -0.0108(9) -0.0062(8) -0.0150(8)
C42 0.0569(15) 0.0375(12) 0.0687(16) -0.0018(11) -0.0354(13) -0.0179(11)
C43 0.0697(17) 0.0466(14) 0.0574(15) -0.0100(12) -0.0367(14) -0.0088(13)
C44 0.0698(17) 0.0301(12) 0.0651(16) -0.0027(11) -0.0353(14) -0.0094(12)
C45 0.0441(12) 0.0350(11) 0.0378(11) -0.0064(9) -0.0100(9) -0.0158(10)

loop_
_atom_type_symbol
_atom_type_description
_atom_type_scat_dispersion_real
_atom_type_scat_dispersion_imag
_atom_type_scat_source
Ga Ga -1.2846 0.7763 'International Tables Vol C Tables 4.2.6.8 and 6.1.1.4'
Si Si 0.2541 0.3302 'International Tables Vol C Tables 4.2.6.8 and 6.1.1.4'
O O 0.0492 0.0322 'International Tables Vol C Tables 4.2.6.8 and 6.1.1.4'
N N 0.0311 0.0180 'International Tables Vol C Tables 4.2.6.8 and 6.1.1.4'
C C 0.0181 0.0091 'International Tables Vol C Tables 4.2.6.8 and 6.1.1.4'
H H 0.0000 0.0000 'International Tables Vol C Tables 4.2.6.8 and 6.1.1.4'

loop_
_geom_angle_atom_site_label_1
_geom_angle_atom_site_label_2
_geom_angle_atom_site_label_3
_geom_angle
C30 Ga1 C38 114.78(7)
C30 Ga1 C34 112.42(7)
C38 Ga1 C34 110.63(7)
C30 Ga1 C2 106.54(7)
C38 Ga1 C2 109.08(7)
C34 Ga1 C2 102.53(7)
C30 Si1 C32 109.13(10)
C30 Si1 C31 112.46(9)
C32 Si1 C31 108.82(11)
C30 Si1 C33 110.51(9)
C32 Si1 C33 108.34(11)
C31 Si1 C33 107.48(10)
C34 Si2 C36 110.88(10)
C34 Si2 C37 111.50(9)
C36 Si2 C37 109.16(12)
C34 Si2 C35 111.93(9)
C36 Si2 C35 106.70(11)
C37 Si2 C35 106.44(10)
C38 Si3 C39 112.23(9)
C38 Si3 C41 112.18(9)
C39 Si3 C41 107.35(10)
C38 Si3 C40 111.83(9)
C39 Si3 C40 106.99(12)
C41 Si3 C40 105.86(10)
C42 O1 C45 108.16(16)
C1 N1 C3 108.25(13)
C1 N1 C6 127.99(14)
C3 N1 C6 123.75(13)
C1 N2 C2 111.46(13)
C1 N2 C18 122.71(14)
C2 N2 C18 125.47(13)
N1 C1 N2 107.51(14)
N1 C1 H1 126.2
N2 C1 H1 126.2
C3 C2 N2 102.85(14)
C3 C2 Ga1 125.95(12)
N2 C2 Ga1 131.17(11)
C2 C3 N1 109.94(14)
C2 C3 H3 125.0
N1 C3 H3 125.0
C11 C6 C7 123.99(16)
C11 C6 N1 118.35(16)
C7 C6 N1 117.49(15)
C8 C7 C6 116.66(17)
C8 C7 C12 121.15(17)
C6 C7 C12 122.16(15)
C9 C8 C7 120.90(19)
C9 C8 H8 119.5
C7 C8 H8 119.5
C8 C9 C10 121.05(17)
C8 C9 H9 119.5
C10 C9 H9 119.5
C9 C10 C11 120.68(18)
C9 C10 H10 119.7
C11 C10 H10 119.7
C6 C11 C10 116.70(18)
C6 C11 C15 123.44(16)
C10 C11 C15 119.86(17)
C7 C12 C13 109.79(16)
C7 C12 C14 112.78(17)
C13 C12 C14 110.94(18)
C7 C12 H12 107.7
C13 C12 H12 107.7
C14 C12 H12 107.7
C12 C13 H13A 109.5
C12 C13 H13B 109.5
H13A C13 H13B 109.5
C12 C13 H13C 109.5
H13A C13 H13C 109.5
H13B C13 H13C 109.5
C12 C14 H14A 109.5
C12 C14 H14B 109.5
H14A C14 H14B 109.5
C12 C14 H14C 109.5
H14A C14 H14C 109.5
H14B C14 H14C 109.5
C11 C15 C16 111.64(16)
C11 C15 C17 110.56(16)
C16 C15 C17 110.21(16)
C11 C15 H15 108.1
C16 C15 H15 108.1
C17 C15 H15 108.1
C15 C16 H16A 109.5
C15 C16 H16B 109.5
H16A C16 H16B 109.5
C15 C16 H16C 109.5
H16A C16 H16C 109.5
H16B C16 H16C 109.5
C15 C17 H17A 109.5
C15 C17 H17B 109.5
H17A C17 H17B 109.5
C15 C17 H17C 109.5
H17A C17 H17C 109.5
H17B C17 H17C 109.5
C23 C18 C19 123.61(15)
C23 C18 N2 117.34(14)
C19 C18 N2 119.02(14)
C20 C19 C18 116.73(16)
C20 C19 C24 121.82(15)
C18 C19 C24 121.44(15)
C21 C20 C19 121.14(16)
C21 C20 H20 119.4
C19 C20 H20 119.4
C22 C21 C20 120.53(16)
C22 C21 H21 119.7
C20 C21 H21 119.7
C21 C22 C23 120.82(16)
C21 C22 H22 119.6
C23 C22 H22 119.6
C18 C23 C22 117.15(15)
C18 C23 C27 122.16(15)
C22 C23 C27 120.68(15)
C19 C24 C26 110.37(15)
C19 C24 C25 113.29(15)
C26 C24 C25 110.36(16)
C19 C24 H24 107.5
C26 C24 H24 107.5
C25 C24 H24 107.5
C24 C25 H25A 109.5
C24 C25 H25B 109.5
H25A C25 H25B 109.5
C24 C25 H25C 109.5
H25A C25 H25C 109.5
H25B C25 H25C 109.5
C24 C26 H26A 109.5
C24 C26 H26B 109.5
H26A C26 H26B 109.5
C24 C26 H26C 109.5
H26A C26 H26C 109.5
H26B C26 H26C 109.5
C23 C27 C28 112.33(16)
C23 C27 C29 111.40(15)
C28 C27 C29 109.86(16)
C23 C27 H27 107.7
C28 C27 H27 107.7
C29 C27 H27 107.7
C27 C28 H28A 109.5
C27 C28 H28B 109.5
H28A C28 H28B 109.5
C27 C28 H28C 109.5
H28A C28 H28C 109.5
H28B C28 H28C 109.5
C27 C29 H29A 109.5
C27 C29 H29B 109.5
H29A C29 H29B 109.5
C27 C29 H29C 109.5
H29A C29 H29C 109.5
H29B C29 H29C 109.5
Si1 C30 Ga1 120.41(9)
Si1 C30 H30A 107.2
Ga1 C30 H30A 107.2
Si1 C30 H30B 107.2
Ga1 C30 H30B 107.2
H30A C30 H30B 106.9
Si1 C31 H31A 109.5
Si1 C31 H31B 109.5
H31A C31 H31B 109.5
Si1 C31 H31C 109.5
H31A C31 H31C 109.5
H31B C31 H31C 109.5
Si1 C32 H32A 109.5
Si1 C32 H32B 109.5
H32A C32 H32B 109.5
Si1 C32 H32C 109.5
H32A C32 H32C 109.5
H32B C32 H32C 109.5
Si1 C33 H33A 109.5
Si1 C33 H33B 109.5
H33A C33 H33B 109.5
Si1 C33 H33C 109.5
H33A C33 H33C 109.5
H33B C33 H33C 109.5
Si2 C34 Ga1 118.51(9)
Si2 C34 H34A 107.7
Ga1 C34 H34A 107.7
Si2 C34 H34B 107.7
Ga1 C34 H34B 107.7
H34A C34 H34B 107.1
Si2 C35 H35A 109.5
Si2 C35 H35B 109.5
H35A C35 H35B 109.5
Si2 C35 H35C 109.5
H35A C35 H35C 109.5
H35B C35 H35C 109.5
Si2 C36 H36A 109.5
Si2 C36 H36B 109.5
H36A C36 H36B 109.5
Si2 C36 H36C 109.5
H36A C36 H36C 109.5
H36B C36 H36C 109.5
Si2 C37 H37A 109.5
Si2 C37 H37B 109.5
H37A C37 H37B 109.5
Si2 C37 H37C 109.5
H37A C37 H37C 109.5
H37B C37 H37C 109.5
Si3 C38 Ga1 122.21(9)
Si3 C38 H38A 106.8
Ga1 C38 H38A 106.8
Si3 C38 H38B 106.8
Ga1 C38 H38B 106.8
H38A C38 H38B 106.6
Si3 C39 H39A 109.5
Si3 C39 H39B 109.5
H39A C39 H39B 109.5
Si3 C39 H39C 109.5
H39A C39 H39C 109.5
H39B C39 H39C 109.5
Si3 C40 H40A 109.5
Si3 C40 H40B 109.5
H40A C40 H40B 109.5
Si3 C40 H40C 109.5
H40A C40 H40C 109.5
H40B C40 H40C 109.5
Si3 C41 H41A 109.5
Si3 C41 H41B 109.5
H41A C41 H41B 109.5
Si3 C41 H41C 109.5
H41A C41 H41C 109.5
H41B C41 H41C 109.5
O1 C42 C43 107.29(19)
O1 C42 H42A 110.3
C43 C42 H42A 110.3
O1 C42 H42B 110.3
C43 C42 H42B 110.3
H42A C42 H42B 108.5
C42 C43 C44 102.4(2)
C42 C43 H43A 111.3
C44 C43 H43A 111.3
C42 C43 H43B 111.3
C44 C43 H43B 111.3
H43A C43 H43B 109.2
C45 C44 C43 101.96(19)
C45 C44 H44A 111.4
C43 C44 H44A 111.4
C45 C44 H44B 111.4
C43 C44 H44B 111.4
H44A C44 H44B 109.2
O1 C45 C44 106.09(18)
O1 C45 H45A 110.5
C44 C45 H45A 110.5
O1 C45 H45B 110.5
C44 C45 H45B 110.5
H45A C45 H45B 108.7

loop_
_geom_bond_atom_site_label_1
_geom_bond_atom_site_label_2
_geom_bond_distance
Ga1 C30 2.0071(17)
Ga1 C38 2.0257(16)
Ga1 C34 2.0262(17)
Ga1 C2 2.0759(16)
Si1 C30 1.8434(17)
Si1 C32 1.868(2)
Si1 C31 1.879(2)
Si1 C33 1.882(2)
Si2 C34 1.8504(18)
Si2 C36 1.863(2)
Si2 C37 1.875(2)
Si2 C35 1.884(2)
Si3 C38 1.8515(17)
Si3 C39 1.870(2)
Si3 C41 1.877(2)
Si3 C40 1.883(2)
O1 C42 1.436(3)
O1 C45 1.439(2)
N1 C1 1.329(2)
N1 C3 1.388(2)
N1 C6 1.453(2)
N2 C1 1.338(2)
N2 C2 1.407(2)
N2 C18 1.4543(19)
C1 H1 0.9500
C2 C3 1.363(2)
C3 H3 0.9500
C6 C11 1.397(2)
C6 C7 1.400(3)
C7 C8 1.395(2)
C7 C12 1.519(3)
C8 C9 1.381(3)
C8 H8 0.9500
C9 C10 1.382(3)
C9 H9 0.9500
C10 C11 1.399(2)
C10 H10 0.9500
C11 C15 1.518(3)
C12 C13 1.524(3)
C12 C14 1.531(3)
C12 H12 1.0000
C13 H13A 0.9800
C13 H13B 0.9800
C13 H13C 0.9800
C14 H14A 0.9800
C14 H14B 0.9800
C14 H14C 0.9800
C15 C16 1.530(3)
C15 C17 1.539(3)
C15 H15 1.0000
C16 H16A 0.9800
C16 H16B 0.9800
C16 H16C 0.9800
C17 H17A 0.9800
C17 H17B 0.9800
C17 H17C 0.9800
C18 C23 1.395(2)
C18 C19 1.399(2)
C19 C20 1.395(2)
C19 C24 1.517(2)
C20 C21 1.385(3)
C20 H20 0.9500
C21 C22 1.380(3)
C21 H21 0.9500
C22 C23 1.397(2)
C22 H22 0.9500
C23 C27 1.517(2)
C24 C26 1.530(3)
C24 C25 1.532(2)
C24 H24 1.0000
C25 H25A 0.9800
C25 H25B 0.9800
C25 H25C 0.9800
C26 H26A 0.9800
C26 H26B 0.9800
C26 H26C 0.9800
C27 C28 1.530(3)
C27 C29 1.534(3)
C27 H27 1.0000
C28 H28A 0.9800
C28 H28B 0.9800
C28 H28C 0.9800
C29 H29A 0.9800
C29 H29B 0.9800
C29 H29C 0.9800
C30 H30A 0.9900
C30 H30B 0.9900
C31 H31A 0.9800
C31 H31B 0.9800
C31 H31C 0.9800
C32 H32A 0.9800
C32 H32B 0.9800
C32 H32C 0.9800
C33 H33A 0.9800
C33 H33B 0.9800
C33 H33C 0.9800
C34 H34A 0.9900
C34 H34B 0.9900
C35 H35A 0.9800
C35 H35B 0.9800
C35 H35C 0.9800
C36 H36A 0.9800
C36 H36B 0.9800
C36 H36C 0.9800
C37 H37A 0.9800
C37 H37B 0.9800
C37 H37C 0.9800
C38 H38A 0.9900
C38 H38B 0.9900
C39 H39A 0.9800
C39 H39B 0.9800
C39 H39C 0.9800
C40 H40A 0.9800
C40 H40B 0.9800
C40 H40C 0.9800
C41 H41A 0.9800
C41 H41B 0.9800
C41 H41C 0.9800
C42 C43 1.488(3)
C42 H42A 0.9900
C42 H42B 0.9900
C43 C44 1.506(3)
C43 H43A 0.9900
C43 H43B 0.9900
C44 C45 1.500(3)
C44 H44A 0.9900
C44 H44B 0.9900
C45 H45A 0.9900
C45 H45B 0.9900

loop_
_geom_torsion_atom_site_label_1
_geom_torsion_atom_site_label_2
_geom_torsion_atom_site_label_3
_geom_torsion_atom_site_label_4
_geom_torsion
C3 N1 C1 N2 0.11(18)
C6 N1 C1 N2 178.90(15)
C2 N2 C1 N1 -0.02(18)
C18 N2 C1 N1 173.41(14)
C1 N2 C2 C3 -0.08(17)
C18 N2 C2 C3 -173.29(14)
C1 N2 C2 Ga1 177.75(12)
C18 N2 C2 Ga1 4.5(2)
N2 C2 C3 N1 0.14(17)
Ga1 C2 C3 N1 -177.84(10)
C1 N1 C3 C2 -0.16(19)
C6 N1 C3 C2 -179.02(15)
C1 N1 C6 C11 98.8(2)
C3 N1 C6 C11 -82.5(2)
C1 N1 C6 C7 -85.8(2)
C3 N1 C6 C7 92.9(2)
C11 C6 C7 C8 1.1(3)
N1 C6 C7 C8 -173.98(15)
C11 C6 C7 C12 -176.65(17)
N1 C6 C7 C12 8.2(2)
C6 C7 C8 C9 0.5(3)
C12 C7 C8 C9 178.28(18)
C7 C8 C9 C10 -1.7(3)
C8 C9 C10 C11 1.3(3)
C7 C6 C11 C10 -1.5(3)
N1 C6 C11 C10 173.57(15)
C7 C6 C11 C15 178.48(16)
N1 C6 C11 C15 -6.4(2)
C9 C10 C11 C6 0.3(3)
C9 C10 C11 C15 -179.70(17)
C8 C7 C12 C13 -79.4(2)
C6 C7 C12 C13 98.2(2)
C8 C7 C12 C14 44.8(3)
C6 C7 C12 C14 -137.48(19)
C6 C11 C15 C16 120.30(19)
C10 C11 C15 C16 -59.7(2)
C6 C11 C15 C17 -116.63(19)
C10 C11 C15 C17 63.4(2)
C1 N2 C18 C23 -78.2(2)
C2 N2 C18 C23 94.30(19)
C1 N2 C18 C19 103.99(18)
C2 N2 C18 C19 -83.5(2)
C23 C18 C19 C20 1.2(3)
N2 C18 C19 C20 178.88(15)
C23 C18 C19 C24 -179.91(16)
N2 C18 C19 C24 -2.2(2)
C18 C19 C20 C21 0.1(3)
C24 C19 C20 C21 -178.79(18)
C19 C20 C21 C22 -0.7(3)
C20 C21 C22 C23 0.1(3)
C19 C18 C23 C22 -1.8(3)
N2 C18 C23 C22 -179.53(15)
C19 C18 C23 C27 176.99(16)
N2 C18 C23 C27 -0.7(2)
C21 C22 C23 C18 1.1(3)
C21 C22 C23 C27 -177.68(17)
C20 C19 C24 C26 96.1(2)
C18 C19 C24 C26 -82.7(2)
C20 C19 C24 C25 -28.2(3)
C18 C19 C24 C25 152.94(17)
C18 C23 C27 C28 -140.15(17)
C22 C23 C27 C28 38.6(2)
C18 C23 C27 C29 96.12(19)
C22 C23 C27 C29 -85.1(2)
C32 Si1 C30 Ga1 -83.41(13)
C31 Si1 C30 Ga1 37.44(14)
C33 Si1 C30 Ga1 157.55(11)
C36 Si2 C34 Ga1 81.83(13)
C37 Si2 C34 Ga1 -40.04(14)
C35 Si2 C34 Ga1 -159.15(11)
C39 Si3 C38 Ga1 50.46(14)
C41 Si3 C38 Ga1 -70.52(13)
C40 Si3 C38 Ga1 170.71(12)
C45 O1 C42 C43 8.4(3)
O1 C42 C43 C44 -28.6(3)
C42 C43 C44 C45 36.7(3)
C42 O1 C45 C44 15.6(3)
C43 C44 C45 O1 -32.8(3)
